data_7026269
loop_
_publ_author_name
'Akutagawa, Tomoyuki'
'Sato, Daisuke'
'Ye, Qiong'
'Endo, Toru'
'Noro, Shin-ichiro'
'Takeda, Sadamu'
'Nakamura, Takayoshi'

_publ_section_title
;
 [18]Crown-6 rotator in spin-ladder compound of
 m-aminoanilinium([18]crown-6)[Ni(dmit)2]-.
;
_journal_issue 35
_journal_name_full 'Dalton transactions (Cambridge, England : 2003)'
_journal_page_first 8219
_journal_page_last 8227
_journal_paper_doi 10.1039/c0dt00308e
_journal_volume 39
_journal_year 2010
_chemical_formula_moiety 'C24 H33 N2 Ni O6 S10 '
_chemical_formula_sum 'C24 H33 N2 Ni O6 S10'
_chemical_formula_weight 824.83
_space_group_IT_number 2
_symmetry_cell_setting triclinic
_symmetry_Int_Tables_number 2
_symmetry_space_group_name_Hall '-P 1'
_symmetry_space_group_name_H-M 'P -1'
_cell_angle_alpha 109.876(20)
_cell_angle_beta 95.93(2)
_cell_angle_gamma 90.928(18)
_cell_formula_units_Z 2
_cell_length_a 8.334(4)
_cell_length_b 14.025(6)
_cell_length_c 16.325(9)
_cell_measurement_reflns_used 14611
_cell_measurement_temperature 300
_cell_measurement_theta_max 27.5
_cell_measurement_theta_min 3.0
_cell_volume 1782.2(15)
_computing_cell_refinement PROCESS-AUTO
_computing_data_collection PROCESS-AUTO
_computing_data_reduction CrystalStructure
_computing_publication_material 'CrystalStructure 3.8'
_computing_structure_refinement CRYSTALS
_computing_structure_solution SIR2002
_diffrn_ambient_temperature 300
_diffrn_detector_area_resol_mean 10.00
_diffrn_measured_fraction_theta_full 0.979
_diffrn_measured_fraction_theta_max 0.979
_diffrn_measurement_device_type 'Rigaku RAXIS-RAPID'
_diffrn_measurement_method \w
_diffrn_radiation_type 'Mo K\a'
_diffrn_radiation_wavelength 0.71075
_diffrn_reflns_av_R_equivalents 0.018
_diffrn_reflns_limit_h_max 10
_diffrn_reflns_limit_h_min -10
_diffrn_reflns_limit_k_max 18
_diffrn_reflns_limit_k_min -18
_diffrn_reflns_limit_l_max 21
_diffrn_reflns_limit_l_min -21
_diffrn_reflns_number 17208
_diffrn_reflns_theta_full 27.48
_diffrn_reflns_theta_max 27.48
_exptl_absorpt_coefficient_mu 1.169
_exptl_absorpt_correction_T_max 0.704
_exptl_absorpt_correction_T_min 0.535
_exptl_absorpt_correction_type multi-scan
_exptl_absorpt_process_details
;
Higashi, T. (1995). Program for Absorption Correction.
Rigaku Corporation, Tokyo, Japan.
;
_exptl_crystal_colour black
_exptl_crystal_density_diffrn 1.537
_exptl_crystal_density_method 'not measured'
_exptl_crystal_description block
_exptl_crystal_F_000 854.00
_exptl_crystal_size_max 0.40
_exptl_crystal_size_mid 0.30
_exptl_crystal_size_min 0.30
_refine_diff_density_max 0.49
_refine_diff_density_min -0.32
_refine_ls_extinction_method none
_refine_ls_goodness_of_fit_ref 1.145
_refine_ls_hydrogen_treatment refall
_refine_ls_number_parameters 421
_refine_ls_number_reflns 6196
_refine_ls_R_factor_gt 0.0326
_refine_ls_shift/su_max 0.0000
_refine_ls_structure_factor_coef Fsqd
_refine_ls_weighting_details
;
Chebychev polynomial with 3 parameters (Carruthers & Watkin, 1979)
436.0130 595.8720 165.1280
;
_refine_ls_weighting_scheme calc
_refine_ls_wR_factor_ref 0.0430
_reflns_number_gt 6172
_reflns_number_total 7994
_reflns_threshold_expression F^2^>2.0\s(F^2^)
_cod_data_source_file c0dt00308e.txt
_cod_data_source_block '_mphdkaku'
_cod_original_formula_sum 'C24 H33 N2 Ni O6 S10 '
_cod_database_code 7026269

loop_
_symmetry_equiv_pos_site_id
_symmetry_equiv_pos_as_xyz
1 +X,+Y,+Z
2 -X,-Y,-Z

loop_
_atom_site_label
_atom_site_type_symbol
_atom_site_fract_x
_atom_site_fract_y
_atom_site_fract_z
_atom_site_U_iso_or_equiv
_atom_site_adp_type
_atom_site_occupancy
_atom_site_symmetry_multiplicity
_atom_site_calc_flag
_atom_site_refinement_flags
Ni(1) Ni 0.10523(3) 0.08873(2) -0.051490(10) 0.03572(5) Uani 1.00 1 d .
S(1) S -0.25292(9) 0.07967(5) -0.46941(3) 0.07574(18) Uani 1.00 1 d .
S(2) S -0.21779(6) 0.16802(4) -0.27375(3) 0.05158(13) Uani 1.00 1 d .
S(3) S -0.04234(6) -0.00663(4) -0.35759(3) 0.05007(12) Uani 1.00 1 d .
S(4) S -0.07611(5) 0.17843(4) -0.09150(3) 0.04583(11) Uani 1.00 1 d .
S(5) S 0.11846(6) -0.01184(3) -0.18430(3) 0.04522(11) Uani 1.00 1 d .
S(6) S 0.10323(6) 0.19235(4) 0.08064(3) 0.05176(12) Uani 1.00 1 d .
S(7) S 0.28169(6) -0.00193(4) -0.01150(3) 0.04897(12) Uani 1.00 1 d .
S(8) S 0.27665(7) 0.19113(4) 0.25377(3) 0.05918(14) Uani 1.00 1 d .
S(9) S 0.43890(6) 0.01052(4) 0.16809(3) 0.05116(13) Uani 1.00 1 d .
S(10) S 0.49687(7) 0.10361(6) 0.36200(3) 0.07407(18) Uani 1.00 1 d .
O(1) O 0.24097(16) 0.26553(10) 0.74152(10) 0.0605(4) Uani 1.00 1 d .
O(2) O 0.31282(19) 0.43807(13) 0.89938(10) 0.0733(4) Uani 1.00 1 d .
O(3) O 0.28719(18) 0.63202(12) 0.88668(14) 0.0864(5) Uani 1.00 1 d .
O(4) O 0.2970(2) 0.64881(13) 0.72145(18) 0.1010(7) Uani 1.00 1 d .
O(5) O 0.2015(2) 0.48040(16) 0.56706(13) 0.0869(6) Uani 1.00 1 d .
O(6) O 0.25692(15) 0.29334(11) 0.58144(9) 0.0600(4) Uani 1.00 1 d .
N(1) N 0.15463(15) 0.45908(11) 0.73293(10) 0.0441(3) Uani 1.00 1 d .
N(2) N -0.3805(2) 0.32241(15) 0.59217(14) 0.0739(6) Uani 1.00 1 d .
C(1) C -0.1759(2) 0.08030(14) -0.37167(11) 0.0486(4) Uani 1.00 1 d .
C(2) C -0.09452(19) 0.12274(13) -0.20422(10) 0.0385(4) Uani 1.00 1 d .
C(3) C -0.01190(19) 0.04059(12) -0.24359(10) 0.0374(4) Uani 1.00 1 d .
C(4) C 0.2339(2) 0.14098(14) 0.14001(10) 0.0426(4) Uani 1.00 1 d .
C(5) C 0.31116(19) 0.05576(13) 0.09991(10) 0.0395(4) Uani 1.00 1 d .
C(6) C 0.4081(2) 0.10184(16) 0.26634(11) 0.0507(5) Uani 1.00 1 d .
C(7) C -0.02133(19) 0.46432(13) 0.72941(12) 0.0431(4) Uani 1.00 1 d .
C(8) C -0.1159(2) 0.38962(14) 0.66612(13) 0.0459(4) Uani 1.00 1 d .
C(9) C -0.2838(2) 0.39466(15) 0.65815(14) 0.0523(5) Uani 1.00 1 d .
C(10) C -0.3487(2) 0.47644(18) 0.71701(19) 0.0749(7) Uani 1.00 1 d .
C(11) C -0.2519(2) 0.5499(2) 0.7803(2) 0.0912(8) Uani 1.00 1 d .
C(12) C -0.0841(2) 0.54562(17) 0.78826(17) 0.0707(6) Uani 1.00 1 d .
C(13) C 0.3031(3) 0.26171(19) 0.82434(18) 0.0757(8) Uani 1.00 1 d .
C(14) C 0.2401(3) 0.3443(2) 0.89475(18) 0.0844(9) Uani 1.00 1 d .
C(15) C 0.2694(3) 0.5244(2) 0.96860(18) 0.1026(10) Uani 1.00 1 d .
C(16) C 0.3490(3) 0.6158(2) 0.9651(2) 0.1096(10) Uani 1.00 1 d .
C(17) C 0.3603(3) 0.71757(19) 0.8746(2) 0.1224(11) Uani 1.00 1 d .
C(18) C 0.2788(3) 0.73433(19) 0.7981(3) 0.1159(12) Uani 1.00 1 d .
C(19) C 0.2160(4) 0.6579(3) 0.6444(3) 0.1425(18) Uani 1.00 1 d .
C(20) C 0.2619(4) 0.5772(3) 0.5684(2) 0.1297(16) Uani 1.00 1 d .
C(21) C 0.2461(3) 0.3978(2) 0.49482(19) 0.1014(11) Uani 1.00 1 d .
C(22) C 0.1885(3) 0.3014(2) 0.50046(15) 0.0843(8) Uani 1.00 1 d .
C(23) C 0.2287(2) 0.19544(17) 0.58621(17) 0.0751(7) Uani 1.00 1 d .
C(24) C 0.3084(2) 0.19283(16) 0.67067(18) 0.0717(7) Uani 1.00 1 d .
H(1) H -0.3957 0.3432 0.5424 0.087 Uiso 1.00 1 c R
H(2) H -0.0744 0.3334 0.6273 0.056 Uiso 1.00 1 c R
H(3) H -0.4505 0.4758 0.7123 0.089 Uiso 1.00 1 c R
H(4) H -0.3022 0.6045 0.8250 0.100 Uiso 1.00 1 c R
H(5) H -0.0147 0.6013 0.8331 0.077 Uiso 1.00 1 c R
H(6) H 0.1803 0.4675 0.6835 0.054 Uiso 1.00 1 c R
H(7) H 0.1808 0.4046 0.7343 0.053 Uiso 1.00 1 c R
H(8) H 0.1985 0.5091 0.7708 0.053 Uiso 1.00 1 c R
H(10) H -0.3295 0.2596 0.5771 0.087 Uiso 1.00 1 c R
H(11) H 0.2715 0.1981 0.8282 0.096 Uiso 1.00 1 c R
H(12) H 0.4177 0.2694 0.8309 0.096 Uiso 1.00 1 c R
H(13) H 0.2644 0.3341 0.9492 0.106 Uiso 1.00 1 c R
H(14) H 0.1263 0.3449 0.8821 0.106 Uiso 1.00 1 c R
H(15) H 0.1556 0.5295 0.9622 0.116 Uiso 1.00 1 c R
H(16) H 0.3026 0.5168 1.0234 0.116 Uiso 1.00 1 c R
H(17) H 0.4621 0.6082 0.9660 0.108 Uiso 1.00 1 c R
H(18) H 0.3284 0.6722 1.0144 0.108 Uiso 1.00 1 c R
H(19) H 0.3537 0.7756 0.9252 0.128 Uiso 1.00 1 c R
H(20) H 0.4705 0.7057 0.8668 0.128 Uiso 1.00 1 c R
H(21) H 0.3258 0.7939 0.7929 0.144 Uiso 1.00 1 c R
H(22) H 0.1674 0.7428 0.8045 0.144 Uiso 1.00 1 c R
H(23) H 0.1027 0.6527 0.6461 0.198 Uiso 1.00 1 c R
H(24) H 0.2456 0.7220 0.6410 0.198 Uiso 1.00 1 c R
H(25) H 0.3764 0.5781 0.5710 0.184 Uiso 1.00 1 c R
H(26) H 0.2177 0.5881 0.5165 0.184 Uiso 1.00 1 c R
H(27) H 0.1999 0.4042 0.4414 0.132 Uiso 1.00 1 c R
H(28) H 0.3604 0.3995 0.4968 0.132 Uiso 1.00 1 c R
H(29) H 0.2202 0.2468 0.4530 0.097 Uiso 1.00 1 c R
H(30) H 0.0740 0.2991 0.4978 0.097 Uiso 1.00 1 c R
H(31) H 0.1158 0.1811 0.5824 0.080 Uiso 1.00 1 c R
H(32) H 0.2719 0.1460 0.5392 0.081 Uiso 1.00 1 c R
H(33) H 0.4208 0.2088 0.6749 0.084 Uiso 1.00 1 c R
H(34) H 0.2923 0.1269 0.6736 0.084 Uiso 1.00 1 c R

loop_
_atom_site_aniso_label
_atom_site_aniso_U_11
_atom_site_aniso_U_22
_atom_site_aniso_U_33
_atom_site_aniso_U_12
_atom_site_aniso_U_13
_atom_site_aniso_U_23
Ni(1) 0.03848(11) 0.03869(11) 0.02888(9) 0.00320(8) -0.00016(7) 0.01130(8)
S(1) 0.1122(5) 0.0727(3) 0.0377(2) 0.0179(3) -0.0180(2) 0.0200(2)
S(2) 0.0534(2) 0.0624(2) 0.0410(2) 0.0190(2) -0.00082(19) 0.0215(2)
S(3) 0.0652(2) 0.0487(2) 0.0310(2) 0.0084(2) -0.00346(19) 0.00912(18)
S(4) 0.0479(2) 0.0554(2) 0.0335(2) 0.0170(2) 0.00544(17) 0.01341(18)
S(5) 0.0556(2) 0.0414(2) 0.0338(2) 0.01329(19) -0.00404(18) 0.00890(17)
S(6) 0.0632(2) 0.0543(2) 0.0326(2) 0.0200(2) 0.00209(19) 0.00858(19)
S(7) 0.0605(2) 0.0497(2) 0.0317(2) 0.0175(2) -0.00303(18) 0.00931(18)
S(8) 0.0710(3) 0.0719(3) 0.0281(2) 0.0100(2) 0.0004(2) 0.0100(2)
S(9) 0.0504(2) 0.0655(3) 0.0400(2) 0.0072(2) -0.00408(19) 0.0238(2)
S(10) 0.0736(3) 0.1116(4) 0.0382(2) -0.0003(3) -0.0124(2) 0.0329(2)
O(1) 0.0506(7) 0.0526(7) 0.0820(10) 0.0048(6) -0.0007(6) 0.0303(7)
O(2) 0.0670(9) 0.0837(11) 0.0614(9) 0.0053(8) 0.0056(7) 0.0153(8)
O(3) 0.0522(8) 0.0527(9) 0.1242(15) 0.0009(7) -0.0045(9) -0.0043(9)
O(4) 0.0676(10) 0.0597(10) 0.198(2) 0.0204(8) 0.0454(12) 0.0641(13)
O(5) 0.0634(9) 0.1296(15) 0.1017(13) 0.0175(10) 0.0277(9) 0.0778(12)
O(6) 0.0427(7) 0.0687(9) 0.0566(8) 0.0035(6) 0.0039(5) 0.0066(6)
N(1) 0.0311(6) 0.0400(7) 0.0609(9) 0.0047(5) 0.0080(6) 0.0160(6)
N(2) 0.0456(9) 0.0747(12) 0.0951(14) -0.0063(8) -0.0067(9) 0.0257(10)
C(1) 0.0571(10) 0.0509(10) 0.0381(8) 0.0015(8) -0.0054(7) 0.0189(7)
C(2) 0.0351(8) 0.0470(9) 0.0349(8) 0.0037(6) 0.0003(6) 0.0170(7)
C(3) 0.0396(8) 0.0401(8) 0.0315(7) 0.0004(6) -0.0012(6) 0.0123(6)
C(4) 0.0447(9) 0.0526(10) 0.0287(7) -0.0010(7) 0.0013(6) 0.0124(7)
C(5) 0.0380(8) 0.0486(9) 0.0327(7) -0.0008(7) -0.0006(6) 0.0166(7)
C(6) 0.0464(9) 0.0717(12) 0.0368(8) -0.0077(8) -0.0019(7) 0.0247(8)
C(7) 0.0305(7) 0.0417(9) 0.0611(10) 0.0071(6) 0.0097(7) 0.0213(8)
C(8) 0.0347(8) 0.0459(9) 0.0598(10) 0.0073(7) 0.0105(7) 0.0198(8)
C(9) 0.0350(8) 0.0549(11) 0.0731(12) 0.0007(8) 0.0057(8) 0.0302(9)
C(10) 0.0302(9) 0.0711(14) 0.121(2) 0.0119(9) 0.0170(11) 0.0264(14)
C(11) 0.0477(12) 0.0737(15) 0.128(2) 0.0205(11) 0.0304(13) -0.0032(15)
C(12) 0.0411(10) 0.0560(12) 0.0962(17) 0.0080(9) 0.0179(10) -0.0012(11)
C(13) 0.0680(14) 0.0721(15) 0.1004(19) -0.0064(11) -0.0099(13) 0.0529(14)
C(14) 0.0791(16) 0.110(2) 0.0754(16) -0.0186(15) -0.0044(13) 0.0518(16)
C(15) 0.089(2) 0.144(2) 0.0564(15) 0.040(2) 0.0029(13) 0.0117(16)
C(16) 0.0821(19) 0.093(2) 0.095(2) 0.0295(16) -0.0252(16) -0.0337(17)
C(17) 0.0631(16) 0.0407(13) 0.217(4) -0.0054(12) 0.045(2) -0.0240(18)
C(18) 0.082(2) 0.0417(13) 0.236(4) 0.0208(13) 0.071(2) 0.048(2)
C(19) 0.117(2) 0.120(2) 0.258(5) 0.033(2) 0.047(3) 0.142(3)
C(20) 0.113(2) 0.160(3) 0.186(4) 0.028(2) 0.053(2) 0.139(3)
C(21) 0.0614(15) 0.190(3) 0.0790(18) 0.0166(19) 0.0199(13) 0.077(2)
C(22) 0.0603(14) 0.135(2) 0.0486(12) 0.0084(14) 0.0090(10) 0.0191(14)
C(23) 0.0577(13) 0.0526(12) 0.0909(17) 0.0001(10) 0.0039(11) -0.0050(11)
C(24) 0.0547(12) 0.0435(11) 0.1128(19) 0.0091(9) 0.0075(12) 0.0219(11)

loop_
_atom_type_symbol
_atom_type_description
_atom_type_scat_dispersion_real
_atom_type_scat_dispersion_imag
_atom_type_scat_source
C C 0.003 0.002
;
International Tables for Crystallography
(1992, Vol. C, Tables 4.2.6.8 and 6.1.1.4)
;
H H 0.000 0.000
;
International Tables for Crystallography
(1992, Vol. C, Table 6.1.1.4)
;
O O 0.011 0.006
;
International Tables for Crystallography
(1992, Vol. C, Tables 4.2.6.8 and 6.1.1.4)
;
N N 0.006 0.003
;
International Tables for Crystallography
(1992, Vol. C, Tables 4.2.6.8 and 6.1.1.4)
;
Ni Ni 0.339 1.112
;
International Tables for Crystallography
(1992, Vol. C, Tables 4.2.6.8 and 6.1.1.4)
;
S S 0.125 0.123
;
International Tables for Crystallography
(1992, Vol. C, Tables 4.2.6.8 and 6.1.1.4)
;

loop_
_geom_angle_atom_site_label_1
_geom_angle_atom_site_label_2
_geom_angle_atom_site_label_3
_geom_angle
_geom_angle_publ_flag
S(4) Ni(1) S(5) 93.402(18) yes
S(4) Ni(1) S(6) 87.35(2) yes
S(4) Ni(1) S(7) 178.98(2) yes
S(5) Ni(1) S(6) 177.21(2) yes
S(5) Ni(1) S(7) 86.630(19) yes
S(6) Ni(1) S(7) 92.67(2) yes
C(1) S(2) C(2) 97.51(8) yes
C(1) S(3) C(3) 97.60(8) yes
Ni(1) S(4) C(2) 101.57(6) yes
Ni(1) S(5) C(3) 101.82(5) yes
Ni(1) S(6) C(4) 102.67(5) yes
Ni(1) S(7) C(5) 102.87(6) yes
C(4) S(8) C(6) 97.81(8) yes
C(5) S(9) C(6) 97.45(8) yes
C(13) O(1) C(24) 112.60(17) yes
C(14) O(2) C(15) 114.9(2) yes
C(16) O(3) C(17) 114.2(2) yes
C(18) O(4) C(19) 112.7(2) yes
C(20) O(5) C(21) 112.9(2) yes
C(22) O(6) C(23) 112.77(17) yes
S(1) C(1) S(2) 124.15(12) yes
S(1) C(1) S(3) 122.88(10) yes
S(2) C(1) S(3) 112.97(10) yes
S(2) C(2) S(4) 122.73(9) yes
S(2) C(2) C(3) 115.98(12) yes
S(4) C(2) C(3) 121.28(13) yes
S(3) C(3) S(5) 122.25(9) yes
S(3) C(3) C(2) 115.94(13) yes
S(5) C(3) C(2) 121.79(12) yes
S(6) C(4) S(8) 123.63(10) yes
S(6) C(4) C(5) 121.00(12) yes
S(8) C(4) C(5) 115.37(13) yes
S(7) C(5) S(9) 122.94(9) yes
S(7) C(5) C(4) 120.72(13) yes
S(9) C(5) C(4) 116.34(11) yes
S(8) C(6) S(9) 113.03(10) yes
S(8) C(6) S(10) 123.80(10) yes
S(9) C(6) S(10) 123.16(13) yes
N(1) C(7) C(8) 118.70(14) yes
N(1) C(7) C(12) 118.71(13) yes
C(8) C(7) C(12) 122.56(15) yes
C(7) C(8) C(9) 120.27(15) yes
N(2) C(9) C(8) 121.00(16) yes
N(2) C(9) C(10) 121.23(16) yes
C(8) C(9) C(10) 117.74(15) yes
C(9) C(10) C(11) 121.04(19) yes
C(10) C(11) C(12) 121.5(2) yes
C(7) C(12) C(11) 116.88(18) yes
O(1) C(13) C(14) 109.9(2) yes
O(2) C(14) C(13) 109.0(2) yes
O(2) C(15) C(16) 109.5(2) yes
O(3) C(16) C(15) 109.1(2) yes
O(3) C(17) C(18) 110.3(2) yes
O(4) C(18) C(17) 109.3(2) yes
O(4) C(19) C(20) 109.3(3) yes
O(5) C(20) C(19) 110.3(3) yes
O(5) C(21) C(22) 109.8(2) yes
O(6) C(22) C(21) 109.10(19) yes
O(6) C(23) C(24) 109.16(16) yes
O(1) C(24) C(23) 109.62(18) yes
C(7) N(1) H(6) 105.6 no
C(7) N(1) H(7) 110.2 no
C(7) N(1) H(8) 110.2 no
H(6) N(1) H(7) 110.3 no
H(6) N(1) H(8) 102.4 no
H(7) N(1) H(8) 117.4 no
C(9) N(2) H(1) 109.2 no
C(9) N(2) H(10) 109.2 no
H(1) N(2) H(10) 109.5 no
C(7) C(8) H(2) 123.0 no
C(9) C(8) H(2) 116.8 no
C(9) C(10) H(3) 115.6 no
C(11) C(10) H(3) 123.3 no
C(10) C(11) H(4) 119.3 no
C(12) C(11) H(4) 119.0 no
C(7) C(12) H(5) 122.4 no
C(11) C(12) H(5) 120.6 no
O(1) C(13) H(11) 109.4 no
O(1) C(13) H(12) 109.4 no
C(14) C(13) H(11) 109.4 no
C(14) C(13) H(12) 109.3 no
H(11) C(13) H(12) 109.5 no
O(2) C(14) H(13) 109.7 no
O(2) C(14) H(14) 109.4 no
C(13) C(14) H(13) 109.8 no
C(13) C(14) H(14) 109.5 no
H(13) C(14) H(14) 109.5 no
O(2) C(15) H(15) 109.5 no
O(2) C(15) H(16) 109.3 no
C(16) C(15) H(15) 109.6 no
C(16) C(15) H(16) 109.4 no
H(15) C(15) H(16) 109.5 no
O(3) C(16) H(17) 109.6 no
O(3) C(16) H(18) 109.6 no
C(15) C(16) H(17) 109.7 no
C(15) C(16) H(18) 109.4 no
H(17) C(16) H(18) 109.5 no
O(3) C(17) H(19) 109.0 no
O(3) C(17) H(20) 108.9 no
C(18) C(17) H(19) 109.6 no
C(18) C(17) H(20) 109.5 no
H(19) C(17) H(20) 109.5 no
O(4) C(18) H(21) 109.7 no
O(4) C(18) H(22) 109.9 no
C(17) C(18) H(21) 109.0 no
C(17) C(18) H(22) 109.5 no
H(21) C(18) H(22) 109.5 no
O(4) C(19) H(23) 109.3 no
O(4) C(19) H(24) 109.3 no
C(20) C(19) H(23) 109.9 no
C(20) C(19) H(24) 109.6 no
H(23) C(19) H(24) 109.5 no
O(5) C(20) H(25) 109.4 no
O(5) C(20) H(26) 109.1 no
C(19) C(20) H(25) 109.3 no
C(19) C(20) H(26) 109.2 no
H(25) C(20) H(26) 109.5 no
O(5) C(21) H(27) 109.5 no
O(5) C(21) H(28) 109.1 no
C(22) C(21) H(27) 109.7 no
C(22) C(21) H(28) 109.3 no
H(27) C(21) H(28) 109.5 no
O(6) C(22) H(29) 109.7 no
O(6) C(22) H(30) 109.6 no
C(21) C(22) H(29) 109.5 no
C(21) C(22) H(30) 109.5 no
H(29) C(22) H(30) 109.5 no
O(6) C(23) H(31) 109.6 no
O(6) C(23) H(32) 109.6 no
C(24) C(23) H(31) 109.5 no
C(24) C(23) H(32) 109.5 no
H(31) C(23) H(32) 109.5 no
O(1) C(24) H(33) 109.4 no
O(1) C(24) H(34) 109.5 no
C(23) C(24) H(33) 109.3 no
C(23) C(24) H(34) 109.6 no
H(33) C(24) H(34) 109.5 no

loop_
_geom_bond_atom_site_label_1
_geom_bond_atom_site_label_2
_geom_bond_distance
_geom_bond_publ_flag
Ni(1) S(4) 2.1702(5) yes
Ni(1) S(5) 2.1627(4) yes
Ni(1) S(6) 2.1545(4) yes
Ni(1) S(7) 2.1523(6) yes
S(1) C(1) 1.6544(19) yes
S(2) C(1) 1.7271(16) yes
S(2) C(2) 1.7371(18) yes
S(3) C(1) 1.720(2) yes
S(3) C(3) 1.7394(15) yes
S(4) C(2) 1.7264(15) yes
S(5) C(3) 1.7177(18) yes
S(6) C(4) 1.7109(19) yes
S(7) C(5) 1.7099(15) yes
S(8) C(4) 1.7429(15) yes
S(8) C(6) 1.727(2) yes
S(9) C(5) 1.7413(18) yes
S(9) C(6) 1.7255(16) yes
S(10) C(6) 1.6495(19) yes
O(1) C(13) 1.416(3) yes
O(1) C(24) 1.430(2) yes
O(2) C(14) 1.415(3) yes
O(2) C(15) 1.429(3) yes
O(3) C(16) 1.423(4) yes
O(3) C(17) 1.418(3) yes
O(4) C(18) 1.432(4) yes
O(4) C(19) 1.410(6) yes
O(5) C(20) 1.433(5) yes
O(5) C(21) 1.430(3) yes
O(6) C(22) 1.426(3) yes
O(6) C(23) 1.419(3) yes
N(1) C(7) 1.466(2) yes
N(2) C(9) 1.374(2) yes
C(2) C(3) 1.352(2) yes
C(4) C(5) 1.361(2) yes
C(7) C(8) 1.362(2) yes
C(7) C(12) 1.369(2) yes
C(8) C(9) 1.397(2) yes
C(9) C(10) 1.382(2) yes
C(10) C(11) 1.362(3) yes
C(11) C(12) 1.395(3) yes
C(13) C(14) 1.476(3) yes
C(15) C(16) 1.454(5) yes
C(17) C(18) 1.452(6) yes
C(19) C(20) 1.457(5) yes
C(21) C(22) 1.464(5) yes
C(23) C(24) 1.480(3) yes
N(1) H(6) 0.900 no
N(1) H(7) 0.805 no
N(1) H(8) 0.811 no
N(2) H(1) 0.950 no
N(2) H(10) 0.950 no
C(8) H(2) 0.925 no
C(10) H(3) 0.844 no
C(11) H(4) 0.995 no
C(12) H(5) 0.995 no
C(13) H(11) 0.950 no
C(13) H(12) 0.950 no
C(14) H(13) 0.950 no
C(14) H(14) 0.950 no
C(15) H(15) 0.950 no
C(15) H(16) 0.950 no
C(16) H(17) 0.950 no
C(16) H(18) 0.950 no
C(17) H(19) 0.950 no
C(17) H(20) 0.950 no
C(18) H(21) 0.950 no
C(18) H(22) 0.950 no
C(19) H(23) 0.950 no
C(19) H(24) 0.950 no
C(20) H(25) 0.950 no
C(20) H(26) 0.950 no
C(21) H(27) 0.950 no
C(21) H(28) 0.950 no
C(22) H(29) 0.950 no
C(22) H(30) 0.950 no
C(23) H(31) 0.950 no
C(23) H(32) 0.950 no
C(24) H(33) 0.950 no
C(24) H(34) 0.950 no

loop_
_geom_contact_atom_site_label_1
_geom_contact_atom_site_label_2
_geom_contact_distance
_geom_contact_site_symmetry_2
S(1) S(10) 3.3914(8) 1_454
S(1) N(2) 3.427(2) 1_554
S(4) C(14) 3.561(3) 1_554
S(6) C(12) 3.585(2) 2_566
S(10) S(1) 3.3914(8) 1_656
O(1) N(1) 2.865(2) .
O(2) N(1) 3.004(2) .
O(3) N(1) 2.933(2) .
O(3) C(12) 3.340(2) .
O(4) N(1) 2.968(2) .
O(5) N(1) 2.888(2) .
O(5) C(7) 3.455(2) .
O(6) N(1) 2.9727(18) .
O(6) N(2) 3.022(2) 1_655
N(1) O(1) 2.865(2) .
N(1) O(2) 3.004(2) .
N(1) O(3) 2.933(2) .
N(1) O(4) 2.968(2) .
N(1) O(5) 2.888(2) .
N(1) O(6) 2.9727(18) .
N(1) C(14) 3.552(3) .
N(2) S(1) 3.427(2) 1_556
N(2) O(6) 3.022(2) 1_455
N(2) C(20) 3.582(5) 2_566
C(7) O(5) 3.455(2) .
C(12) S(6) 3.585(2) 2_566
C(12) O(3) 3.340(2) .
C(14) S(4) 3.561(3) 1_556
C(14) N(1) 3.552(3) .
C(20) N(2) 3.582(5) 2_566
Ni(1) H(11) 3.268 1_554
S(1) H(2) 3.591 1_554
S(1) H(10) 2.491 1_554
S(1) H(31) 3.269 1_554
S(1) H(32) 2.972 2_555
S(1) H(34) 3.576 2_555
S(2) H(2) 3.503 1_554
S(2) H(10) 3.185 1_554
S(2) H(33) 3.156 1_454
S(3) H(29) 3.429 2_555
S(3) H(31) 3.397 1_554
S(3) H(32) 3.322 2_555
S(3) H(34) 3.230 1_554
S(4) H(11) 3.346 1_554
S(4) H(13) 3.418 1_554
S(4) H(14) 3.031 1_554
S(4) H(18) 3.048 2_566
S(5) H(11) 3.123 1_554
S(5) H(21) 3.185 1_544
S(5) H(22) 3.417 1_544
S(6) H(4) 3.094 2_566
S(6) H(5) 2.901 2_566
S(6) H(22) 3.034 2_566
S(7) H(19) 3.026 1_544
S(7) H(21) 3.549 1_544
S(8) H(4) 3.529 2_566
S(8) H(21) 3.494 2_666
S(8) H(29) 3.164 .
S(9) H(21) 3.187 2_666
S(10) H(10) 3.582 1_655
S(10) H(24) 3.244 2_666
S(10) H(29) 3.222 .
S(10) H(32) 3.496 .
O(1) H(2) 3.401 .
O(1) H(6) 3.308 .
O(1) H(7) 2.061 .
O(1) H(8) 3.315 .
O(2) H(7) 2.685 .
O(2) H(8) 2.710 .
O(2) H(16) 3.289 2_667
O(2) H(17) 2.988 2_667
O(3) H(5) 2.556 .
O(3) H(6) 3.352 .
O(3) H(7) 3.348 .
O(3) H(8) 2.133 .
O(4) H(3) 3.213 1_655
O(4) H(5) 3.503 .
O(4) H(6) 2.554 .
O(4) H(8) 2.514 .
O(5) H(2) 3.492 .
O(5) H(3) 3.568 1_655
O(5) H(6) 1.996 .
O(5) H(7) 3.267 .
O(5) H(8) 3.214 .
O(6) H(1) 3.146 1_655
O(6) H(2) 2.949 .
O(6) H(3) 3.473 1_655
O(6) H(6) 2.579 .
O(6) H(7) 2.603 .
O(6) H(8) 3.598 .
O(6) H(10) 3.491 1_655
N(1) H(3) 3.355 1_655
N(1) H(14) 3.363 .
N(1) H(15) 3.530 .
N(1) H(23) 3.479 .
N(2) H(25) 3.404 2_566
N(2) H(26) 2.919 2_566
N(2) H(28) 2.963 1_455
N(2) H(33) 2.991 1_455
C(1) H(10) 3.159 1_554
C(1) H(31) 3.075 1_554
C(1) H(32) 3.429 2_555
C(2) H(11) 3.144 1_554
C(2) H(14) 3.372 1_554
C(3) H(11) 3.055 1_554
C(3) H(34) 3.382 1_554
C(4) H(4) 3.445 2_566
C(4) H(20) 3.279 2_666
C(5) H(21) 3.586 2_666
C(6) H(21) 3.048 2_666
C(6) H(29) 3.570 .
C(7) H(14) 3.578 .
C(7) H(23) 3.542 .
C(8) H(26) 3.135 2_566
C(8) H(30) 3.203 .
C(8) H(31) 3.487 .
C(9) H(26) 3.046 2_566
C(11) H(20) 3.296 1_455
C(12) H(15) 3.374 .
C(12) H(22) 3.363 .
C(13) H(7) 2.996 .
C(14) H(7) 3.013 .
C(14) H(8) 3.553 .
C(14) H(17) 3.086 2_667
C(15) H(5) 3.504 .
C(15) H(8) 3.155 .
C(15) H(17) 3.255 2_667
C(16) H(5) 3.493 .
C(16) H(8) 3.125 .
C(16) H(12) 3.518 2_667
C(16) H(13) 3.340 2_667
C(16) H(16) 3.496 2_667
C(17) H(4) 3.290 1_655
C(17) H(5) 3.396 .
C(17) H(8) 3.044 .
C(18) H(5) 3.265 .
C(18) H(8) 3.088 .
C(19) H(1) 3.530 2_566
C(19) H(6) 2.966 .
C(19) H(8) 3.407 .
C(19) H(27) 3.579 2_566
C(19) H(30) 3.381 2_566
C(20) H(1) 2.741 2_566
C(20) H(6) 2.926 .
C(20) H(28) 3.470 2_666
C(20) H(30) 3.580 2_566
C(21) H(1) 3.178 1_655
C(21) H(6) 3.011 .
C(21) H(23) 3.418 2_566
C(21) H(25) 3.476 2_666
C(22) H(1) 3.463 1_655
C(22) H(2) 3.103 .
C(22) H(6) 3.111 .
C(22) H(23) 3.453 2_566
C(23) H(2) 3.194 .
C(23) H(7) 3.166 .
C(24) H(7) 3.043 .
H(1) O(6) 3.146 1_455
H(1) C(19) 3.530 2_566
H(1) C(20) 2.741 2_566
H(1) C(21) 3.178 1_455
H(1) C(22) 3.463 1_455
H(1) H(24) 3.212 2_566
H(1) H(25) 2.473 2_566
H(1) H(26) 2.220 2_566
H(1) H(28) 2.334 1_455
H(1) H(29) 3.429 1_455
H(2) S(1) 3.591 1_556
H(2) S(2) 3.503 1_556
H(2) O(1) 3.401 .
H(2) O(5) 3.492 .
H(2) O(6) 2.949 .
H(2) C(22) 3.103 .
H(2) C(23) 3.194 .
H(2) H(26) 3.061 2_566
H(2) H(30) 2.470 .
H(2) H(31) 2.627 .
H(3) O(4) 3.213 1_455
H(3) O(5) 3.568 1_455
H(3) O(6) 3.473 1_455
H(3) N(1) 3.355 1_455
H(3) H(6) 3.058 1_455
H(3) H(7) 3.307 1_455
H(3) H(8) 3.163 1_455
H(3) H(20) 3.475 1_455
H(3) H(25) 3.331 1_455
H(3) H(28) 3.500 1_455
H(4) S(6) 3.094 2_566
H(4) S(8) 3.529 2_566
H(4) C(4) 3.445 2_566
H(4) C(17) 3.290 1_455
H(4) H(13) 3.466 2_567
H(4) H(16) 3.447 2_567
H(4) H(17) 3.164 1_455
H(4) H(20) 2.400 1_455
H(5) S(6) 2.901 2_566
H(5) O(3) 2.556 .
H(5) O(4) 3.503 .
H(5) C(15) 3.504 .
H(5) C(16) 3.493 .
H(5) C(17) 3.396 .
H(5) C(18) 3.265 .
H(5) H(15) 2.887 .
H(5) H(22) 2.672 .
H(5) H(23) 3.592 .
H(6) O(1) 3.308 .
H(6) O(3) 3.352 .
H(6) O(4) 2.554 .
H(6) O(5) 1.996 .
H(6) O(6) 2.579 .
H(6) C(19) 2.966 .
H(6) C(20) 2.926 .
H(6) C(21) 3.011 .
H(6) C(22) 3.111 .
H(6) H(3) 3.058 1_655
H(6) H(23) 2.932 .
H(6) H(25) 3.306 .
H(6) H(28) 3.387 .
H(6) H(30) 3.173 .
H(7) O(1) 2.061 .
H(7) O(2) 2.685 .
H(7) O(3) 3.348 .
H(7) O(5) 3.267 .
H(7) O(6) 2.603 .
H(7) C(13) 2.996 .
H(7) C(14) 3.013 .
H(7) C(23) 3.166 .
H(7) C(24) 3.043 .
H(7) H(3) 3.307 1_655
H(7) H(12) 3.390 .
H(7) H(14) 2.884 .
H(7) H(15) 3.564 .
H(7) H(31) 3.263 .
H(7) H(33) 3.354 .
H(8) O(1) 3.315 .
H(8) O(2) 2.710 .
H(8) O(3) 2.133 .
H(8) O(4) 2.514 .
H(8) O(5) 3.214 .
H(8) O(6) 3.598 .
H(8) C(14) 3.553 .
H(8) C(15) 3.155 .
H(8) C(16) 3.125 .
H(8) C(17) 3.044 .
H(8) C(18) 3.088 .
H(8) C(19) 3.407 .
H(8) H(3) 3.163 1_655
H(8) H(14) 3.463 .
H(8) H(15) 3.098 .
H(8) H(17) 3.515 .
H(8) H(20) 3.365 .
H(8) H(22) 3.153 .
H(8) H(23) 3.368 .
H(10) S(1) 2.491 1_556
H(10) S(2) 3.185 1_556
H(10) S(10) 3.582 1_455
H(10) O(6) 3.491 1_455
H(10) C(1) 3.159 1_556
H(10) H(26) 3.195 2_566
H(10) H(32) 3.562 1_455
H(10) H(33) 2.967 1_455
H(11) Ni(1) 3.268 1_556
H(11) S(4) 3.346 1_556
H(11) S(5) 3.123 1_556
H(11) C(2) 3.144 1_556
H(11) C(3) 3.055 1_556
H(12) C(16) 3.518 2_667
H(12) H(7) 3.390 .
H(12) H(17) 3.215 2_667
H(12) H(18) 2.993 2_667
H(13) S(4) 3.418 1_556
H(13) C(16) 3.340 2_667
H(13) H(4) 3.466 2_567
H(13) H(17) 2.509 2_667
H(13) H(18) 3.392 2_667
H(14) S(4) 3.031 1_556
H(14) N(1) 3.363 .
H(14) C(2) 3.372 1_556
H(14) C(7) 3.578 .
H(14) H(7) 2.884 .
H(14) H(8) 3.463 .
H(15) N(1) 3.530 .
H(15) C(12) 3.374 .
H(15) H(5) 2.887 .
H(15) H(7) 3.564 .
H(15) H(8) 3.098 .
H(15) H(15) 3.198 2_567
H(16) O(2) 3.289 2_667
H(16) C(16) 3.496 2_667
H(16) H(4) 3.447 2_567
H(16) H(16) 3.457 2_667
H(16) H(17) 2.682 2_667
H(17) O(2) 2.988 2_667
H(17) C(14) 3.086 2_667
H(17) C(15) 3.255 2_667
H(17) H(4) 3.164 1_655
H(17) H(8) 3.515 .
H(17) H(12) 3.215 2_667
H(17) H(13) 2.509 2_667
H(17) H(16) 2.682 2_667
H(18) S(4) 3.048 2_566
H(18) H(12) 2.993 2_667
H(18) H(13) 3.392 2_667
H(19) S(7) 3.026 1_566
H(20) C(4) 3.279 2_666
H(20) C(11) 3.296 1_655
H(20) H(3) 3.475 1_655
H(20) H(4) 2.400 1_655
H(20) H(8) 3.365 .
H(21) S(5) 3.185 1_566
H(21) S(7) 3.549 1_566
H(21) S(8) 3.494 2_666
H(21) S(9) 3.187 2_666
H(21) C(5) 3.586 2_666
H(21) C(6) 3.048 2_666
H(22) S(5) 3.417 1_566
H(22) S(6) 3.034 2_566
H(22) C(12) 3.363 .
H(22) H(5) 2.672 .
H(22) H(8) 3.153 .
H(23) N(1) 3.479 .
H(23) C(7) 3.542 .
H(23) C(21) 3.418 2_566
H(23) C(22) 3.453 2_566
H(23) H(5) 3.592 .
H(23) H(6) 2.932 .
H(23) H(8) 3.368 .
H(23) H(27) 2.730 2_566
H(23) H(29) 3.552 2_566
H(23) H(30) 2.921 2_566
H(24) S(10) 3.244 2_666
H(24) H(1) 3.212 2_566
H(24) H(30) 3.253 2_566
H(25) N(2) 3.404 2_566
H(25) C(21) 3.476 2_666
H(25) H(1) 2.473 2_566
H(25) H(3) 3.331 1_655
H(25) H(6) 3.306 .
H(25) H(25) 3.478 2_666
H(25) H(27) 3.568 2_666
H(25) H(28) 2.617 2_666
H(26) N(2) 2.919 2_566
H(26) C(8) 3.135 2_566
H(26) C(9) 3.046 2_566
H(26) H(1) 2.220 2_566
H(26) H(2) 3.061 2_566
H(26) H(10) 3.195 2_566
H(26) H(28) 3.549 2_666
H(26) H(30) 2.954 2_566
H(27) C(19) 3.579 2_566
H(27) H(23) 2.730 2_566
H(27) H(25) 3.568 2_666
H(28) N(2) 2.963 1_655
H(28) C(20) 3.470 2_666
H(28) H(1) 2.334 1_655
H(28) H(3) 3.500 1_655
H(28) H(6) 3.387 .
H(28) H(25) 2.617 2_666
H(28) H(26) 3.549 2_666
H(28) H(28) 3.592 2_666
H(29) S(3) 3.429 2_555
H(29) S(8) 3.164 .
H(29) S(10) 3.222 .
H(29) C(6) 3.570 .
H(29) H(1) 3.429 1_655
H(29) H(23) 3.552 2_566
H(30) C(8) 3.203 .
H(30) C(19) 3.381 2_566
H(30) C(20) 3.580 2_566
H(30) H(2) 2.470 .
H(30) H(6) 3.173 .
H(30) H(23) 2.921 2_566
H(30) H(24) 3.253 2_566
H(30) H(26) 2.954 2_566
H(31) S(1) 3.269 1_556
H(31) S(3) 3.397 1_556
H(31) C(1) 3.075 1_556
H(31) C(8) 3.487 .
H(31) H(2) 2.627 .
H(31) H(7) 3.263 .
H(32) S(1) 2.972 2_555
H(32) S(3) 3.322 2_555
H(32) S(10) 3.496 .
H(32) C(1) 3.429 2_555
H(32) H(10) 3.562 1_655
H(33) S(2) 3.156 1_656
H(33) N(2) 2.991 1_655
H(33) H(7) 3.354 .
H(33) H(10) 2.967 1_655
H(34) S(1) 3.576 2_555
H(34) S(3) 3.230 1_556
H(34) C(3) 3.382 1_556

loop_
_geom_torsion_atom_site_label_1
_geom_torsion_atom_site_label_2
_geom_torsion_atom_site_label_3
_geom_torsion_atom_site_label_4
_geom_torsion
S(4) Ni(1) S(5) C(3) 2.90(6)
S(5) Ni(1) S(4) C(2) -3.32(6)
S(4) Ni(1) S(6) C(4) 176.74(7)
S(6) Ni(1) S(4) C(2) 173.98(6)
S(4) Ni(1) S(7) C(5) -88.4(10)
S(7) Ni(1) S(4) C(2) -95.1(10)
S(5) Ni(1) S(6) C(4) -77.5(5)
S(6) Ni(1) S(5) C(3) -102.7(5)
S(5) Ni(1) S(7) C(5) 179.84(6)
S(7) Ni(1) S(5) C(3) -178.12(6)
S(6) Ni(1) S(7) C(5) 2.54(6)
S(7) Ni(1) S(6) C(4) -2.24(7)
C(1) S(2) C(2) S(4) 179.44(12)
C(1) S(2) C(2) C(3) -0.28(16)
C(2) S(2) C(1) S(1) -178.74(13)
C(2) S(2) C(1) S(3) 0.47(12)
C(1) S(3) C(3) S(5) -178.29(11)
C(1) S(3) C(3) C(2) 0.31(15)
C(3) S(3) C(1) S(1) 178.74(13)
C(3) S(3) C(1) S(2) -0.48(12)
Ni(1) S(4) C(2) S(2) -176.42(9)
Ni(1) S(4) C(2) C(3) 3.29(16)
Ni(1) S(5) C(3) S(3) 176.80(9)
Ni(1) S(5) C(3) C(2) -1.71(16)
Ni(1) S(6) C(4) S(8) -177.96(10)
Ni(1) S(6) C(4) C(5) 1.37(17)
Ni(1) S(7) C(5) S(9) 177.52(9)
Ni(1) S(7) C(5) C(4) -2.47(16)
C(4) S(8) C(6) S(9) 0.81(13)
C(4) S(8) C(6) S(10) -179.68(14)
C(6) S(8) C(4) S(6) 178.77(13)
C(6) S(8) C(4) C(5) -0.60(16)
C(5) S(9) C(6) S(8) -0.73(13)
C(5) S(9) C(6) S(10) 179.76(13)
C(6) S(9) C(5) S(7) -179.64(12)
C(6) S(9) C(5) C(4) 0.34(16)
C(13) O(1) C(24) C(23) 175.48(19)
C(24) O(1) C(13) C(14) 175.0(2)
C(14) O(2) C(15) C(16) -178.8(2)
C(15) O(2) C(14) C(13) -176.5(2)
C(16) O(3) C(17) C(18) -174.1(2)
C(17) O(3) C(16) C(15) -177.9(2)
C(18) O(4) C(19) C(20) 170.6(3)
C(19) O(4) C(18) C(17) 177.9(3)
C(20) O(5) C(21) C(22) 176.7(2)
C(21) O(5) C(20) C(19) -178.6(2)
C(22) O(6) C(23) C(24) 178.04(18)
C(23) O(6) C(22) C(21) -170.38(19)
S(2) C(2) C(3) S(3) -0.02(15)
S(2) C(2) C(3) S(5) 178.58(9)
S(4) C(2) C(3) S(3) -179.74(9)
S(4) C(2) C(3) S(5) -1.1(2)
S(6) C(4) C(5) S(7) 0.8(2)
S(6) C(4) C(5) S(9) -179.21(10)
S(8) C(4) C(5) S(7) -179.84(10)
S(8) C(4) C(5) S(9) 0.2(2)
N(1) C(7) C(8) C(9) -176.9(2)
N(1) C(7) C(12) C(11) 177.4(2)
C(8) C(7) C(12) C(11) -0.7(4)
C(12) C(7) C(8) C(9) 1.1(3)
C(7) C(8) C(9) N(2) 177.0(2)
C(7) C(8) C(9) C(10) -0.9(3)
N(2) C(9) C(10) C(11) -177.5(2)
C(8) C(9) C(10) C(11) 0.4(4)
C(9) C(10) C(11) C(12) 0.0(4)
C(10) C(11) C(12) C(7) 0.1(3)
O(1) C(13) C(14) O(2) -71.1(2)
O(2) C(15) C(16) O(3) 65.7(3)
O(3) C(17) C(18) O(4) -63.2(3)
O(4) C(19) C(20) O(5) 67.1(3)
O(5) C(21) C(22) O(6) -58.8(2)
O(6) C(23) C(24) O(1) 61.4(2)
